data_7214361
loop_
_publ_author_name
'Chan, H. C. Stephen'
'Woollam, Grahame R.'
'Wagner, Trixie'
'Schmidt, Martin U.'
'Lewis, Richard A.'

_publ_section_title
;
 Can picolinamide be a promising cocrystal former?
;
_journal_issue 21
_journal_name_full CrystEngComm
_journal_page_first 4365
_journal_paper_doi 10.1039/c4ce00265b
_journal_volume 16
_journal_year 2014
_chemical_formula_sum 'C12 H16 N2 O5'
_chemical_formula_weight 268.27
_chemical_name_common '1:1 pico:adi'
_chemical_name_systematic
; 
 ? 
;
_space_group_IT_number 14
_symmetry_cell_setting monoclinic
_symmetry_space_group_name_Hall '-P 2ybc'
_symmetry_space_group_name_H-M 'P 1 21/c 1'
_atom_sites_solution_hydrogens geom
_atom_sites_solution_primary direct
_atom_sites_solution_secondary difmap
_audit_creation_method SHELXL-97
_cell_angle_alpha 90.00
_cell_angle_beta 106.06(2)
_cell_angle_gamma 90.00
_cell_formula_units_Z 4
_cell_length_a 7.006(2)
_cell_length_b 20.510(6)
_cell_length_c 9.125(3)
_cell_measurement_reflns_used 2578
_cell_measurement_temperature 100(2)
_cell_measurement_theta_max 68.22
_cell_measurement_theta_min 4.27
_cell_volume 1260.0(7)
_computing_cell_refinement 'Saint V7.36A (Bruker AXS, 2006)'
_computing_data_collection 'SMART V5.632 (Bruker AXS, 2003)'
_computing_data_reduction 'Saint V7.36A (Bruker AXS, 2006)'
_computing_molecular_graphics 'PLATON (Spek, 2003)'
_computing_structure_refinement 'SHELXL-97 (Sheldrick, 1997)'
_computing_structure_solution 'SHELXS-97 (Sheldrick, 1997)'
_diffrn_ambient_temperature 100(2)
_diffrn_measured_fraction_theta_full 0.993
_diffrn_measured_fraction_theta_max 0.993
_diffrn_measurement_device_type 'three-circle goniometer'
_diffrn_measurement_method \w-scans
_diffrn_radiation_monochromator 'multilayer mirrors'
_diffrn_radiation_source 'microfocus rotating anode'
_diffrn_radiation_type CuK\a
_diffrn_radiation_wavelength 1.54178
_diffrn_reflns_av_R_equivalents 0.0376
_diffrn_reflns_av_sigmaI/netI 0.0324
_diffrn_reflns_limit_h_max 8
_diffrn_reflns_limit_h_min -8
_diffrn_reflns_limit_k_max 24
_diffrn_reflns_limit_k_min -24
_diffrn_reflns_limit_l_max 10
_diffrn_reflns_limit_l_min -10
_diffrn_reflns_number 9341
_diffrn_reflns_theta_full 66.58
_diffrn_reflns_theta_max 66.58
_diffrn_reflns_theta_min 4.31
_exptl_absorpt_coefficient_mu 0.938
_exptl_absorpt_correction_T_max 0.9634
_exptl_absorpt_correction_T_min 0.8721
_exptl_absorpt_correction_type multi-scan
_exptl_absorpt_process_details 'SADABS (Sheldrick, 2010)'
_exptl_crystal_colour colourless
_exptl_crystal_density_diffrn 1.414
_exptl_crystal_density_method 'not measured'
_exptl_crystal_description rod
_exptl_crystal_F_000 568
_exptl_crystal_size_max 0.15
_exptl_crystal_size_mid 0.05
_exptl_crystal_size_min 0.04
_refine_diff_density_max 0.231
_refine_diff_density_min -0.213
_refine_diff_density_rms 0.042
_refine_ls_extinction_method none
_refine_ls_goodness_of_fit_ref 0.498
_refine_ls_hydrogen_treatment riding
_refine_ls_matrix_type full
_refine_ls_number_parameters 174
_refine_ls_number_reflns 2213
_refine_ls_number_restraints 0
_refine_ls_restrained_S_all 0.498
_refine_ls_R_factor_all 0.0419
_refine_ls_R_factor_gt 0.0334
_refine_ls_shift/su_max 0.008
_refine_ls_shift/su_mean 0.003
_refine_ls_structure_factor_coef Fsqd
_refine_ls_weighting_details 'calc w=1/[\s^2^(Fo^2^)+(0.1309P)^2^+3.3520P] where P=(Fo^2^+2Fc^2^)/3'
_refine_ls_weighting_scheme calc
_refine_ls_wR_factor_gt 0.0946
_refine_ls_wR_factor_ref 0.1083
_reflns_number_gt 1894
_reflns_number_total 2213
_reflns_threshold_expression >2sigma(I)
_cod_data_source_file c4ce00265b2.cif
_cod_data_source_block STC25a
_cod_depositor_comments 'Adding full bibliography for 7214357--7214365.cif.'
_cod_original_sg_symbol_H-M P21/c
_cod_database_code 7214361
_chemical_source_common EtOH

loop_
_symmetry_equiv_pos_as_xyz
'x, y, z'
'-x, y+1/2, -z+1/2'
'-x, -y, -z'
'x, -y-1/2, z-1/2'

loop_
_atom_site_label
_atom_site_type_symbol
_atom_site_fract_x
_atom_site_fract_y
_atom_site_fract_z
_atom_site_U_iso_or_equiv
_atom_site_adp_type
_atom_site_occupancy
_atom_site_symmetry_multiplicity
_atom_site_calc_flag
_atom_site_refinement_flags
N1 N 1.10590(19) -0.29575(6) -0.12737(14) 0.0157(3) Uani 1 1 d .
C2 C 1.2227(2) -0.33353(8) -0.18579(17) 0.0175(3) Uani 1 1 d .
H2 H 1.2082 -0.3795 -0.1809 0.021 Uiso 1 1 calc R
C3 C 1.3633(2) -0.30961(8) -0.25286(18) 0.0186(4) Uani 1 1 d .
H3 H 1.4424 -0.3385 -0.2927 0.022 Uiso 1 1 calc R
C4 C 1.3860(2) -0.24267(8) -0.26061(18) 0.0189(4) Uani 1 1 d .
H4 H 1.4814 -0.2246 -0.3053 0.023 Uiso 1 1 calc R
C5 C 1.2654(2) -0.20278(8) -0.20112(18) 0.0182(3) Uani 1 1 d .
H5 H 1.2767 -0.1567 -0.2049 0.022 Uiso 1 1 calc R
C6 C 1.1285(2) -0.23096(7) -0.13619(16) 0.0150(3) Uani 1 1 d .
C7 C 1.0006(2) -0.18632(7) -0.07224(17) 0.0154(3) Uani 1 1 d .
O8 O 1.03183(17) -0.12658(5) -0.07260(12) 0.0191(3) Uani 1 1 d .
N9 N 0.86075(19) -0.21219(6) -0.01800(15) 0.0181(3) Uani 1 1 d .
H9A H 0.7849 -0.1869 0.0200 0.022 Uiso 1 1 calc R
H9B H 0.8437 -0.2547 -0.0200 0.022 Uiso 1 1 calc R
O11 O 0.26170(17) 0.16249(5) 0.43110(14) 0.0226(3) Uani 1 1 d .
C12 C 0.1828(2) 0.10997(8) 0.43201(17) 0.0162(3) Uani 1 1 d .
C13 C 0.2380(2) 0.04896(7) 0.36278(17) 0.0161(4) Uani 1 1 d .
H13A H 0.1267 0.0364 0.2742 0.019 Uiso 1 1 calc R
H13B H 0.2580 0.0133 0.4386 0.019 Uiso 1 1 calc R
C14 C 0.4251(2) 0.05650(7) 0.31098(18) 0.0165(3) Uani 1 1 d .
H14A H 0.5355 0.0705 0.3988 0.020 Uiso 1 1 calc R
H14B H 0.4036 0.0912 0.2327 0.020 Uiso 1 1 calc R
C15 C 0.4845(2) -0.00644(7) 0.24499(18) 0.0162(3) Uani 1 1 d .
H15A H 0.5016 -0.0418 0.3214 0.019 Uiso 1 1 calc R
H15B H 0.3777 -0.0195 0.1537 0.019 Uiso 1 1 calc R
C16 C 0.6774(2) 0.00309(7) 0.20143(18) 0.0176(4) Uani 1 1 d .
H16A H 0.6614 0.0411 0.1321 0.021 Uiso 1 1 calc R
H16B H 0.7839 0.0139 0.2948 0.021 Uiso 1 1 calc R
C17 C 0.7442(2) -0.05419(7) 0.12557(17) 0.0153(3) Uani 1 1 d .
O18 O 0.65120(18) -0.10458(5) 0.09143(14) 0.0227(3) Uani 1 1 d .
O19 O 0.91533(17) -0.04254(5) 0.09649(13) 0.0206(3) Uani 1 1 d .
H19 H 0.9427 -0.0735 0.0456 0.031 Uiso 1 1 calc R
O20 O 0.03526(18) 0.10095(5) 0.49565(14) 0.0234(3) Uani 1 1 d .
H20 H 0.0076 0.1365 0.5306 0.035 Uiso 1 1 calc R

loop_
_atom_site_aniso_label
_atom_site_aniso_U_11
_atom_site_aniso_U_22
_atom_site_aniso_U_33
_atom_site_aniso_U_23
_atom_site_aniso_U_13
_atom_site_aniso_U_12
N1 0.0164(7) 0.0161(7) 0.0153(6) -0.0007(5) 0.0056(5) 0.0008(5)
C2 0.0198(8) 0.0152(8) 0.0177(8) -0.0002(6) 0.0058(7) 0.0011(6)
C3 0.0173(8) 0.0209(8) 0.0181(8) -0.0007(6) 0.0059(6) 0.0049(6)
C4 0.0169(8) 0.0227(8) 0.0185(8) 0.0009(6) 0.0072(6) -0.0006(6)
C5 0.0187(8) 0.0159(8) 0.0208(8) 0.0000(6) 0.0067(7) -0.0006(6)
C6 0.0154(8) 0.0160(8) 0.0129(7) -0.0006(6) 0.0029(6) 0.0005(6)
C7 0.0158(8) 0.0165(8) 0.0133(7) 0.0011(6) 0.0030(6) 0.0010(6)
O8 0.0225(6) 0.0154(6) 0.0224(6) -0.0004(4) 0.0114(5) 0.0001(4)
N9 0.0190(7) 0.0144(7) 0.0242(7) -0.0010(5) 0.0116(6) 0.0008(5)
O11 0.0235(6) 0.0177(6) 0.0305(7) -0.0043(5) 0.0142(5) -0.0018(5)
C12 0.0151(8) 0.0186(8) 0.0145(7) 0.0015(6) 0.0033(6) 0.0020(6)
C13 0.0166(8) 0.0157(8) 0.0168(7) -0.0003(6) 0.0060(6) 0.0001(6)
C14 0.0154(8) 0.0170(8) 0.0185(8) -0.0007(6) 0.0069(6) -0.0001(6)
C15 0.0174(8) 0.0160(8) 0.0162(7) -0.0003(6) 0.0062(6) -0.0006(6)
C16 0.0189(8) 0.0165(8) 0.0193(8) -0.0024(6) 0.0085(7) -0.0016(6)
C17 0.0145(8) 0.0168(8) 0.0155(7) 0.0033(6) 0.0058(6) 0.0009(6)
O18 0.0234(6) 0.0169(6) 0.0328(7) -0.0048(5) 0.0160(5) -0.0042(5)
O19 0.0193(6) 0.0197(6) 0.0276(6) -0.0070(5) 0.0144(5) -0.0035(5)
O20 0.0269(7) 0.0174(6) 0.0330(7) -0.0038(5) 0.0202(5) 0.0001(5)

loop_
_atom_type_symbol
_atom_type_description
_atom_type_scat_dispersion_real
_atom_type_scat_dispersion_imag
_atom_type_scat_source
C C 0.0181 0.0091 'International Tables Vol C Tables 4.2.6.8 and 6.1.1.4'
H H 0.0000 0.0000 'International Tables Vol C Tables 4.2.6.8 and 6.1.1.4'
N N 0.0311 0.0180 'International Tables Vol C Tables 4.2.6.8 and 6.1.1.4'
O O 0.0492 0.0322 'International Tables Vol C Tables 4.2.6.8 and 6.1.1.4'

loop_
_geom_angle_atom_site_label_1
_geom_angle_atom_site_label_2
_geom_angle_atom_site_label_3
_geom_angle
C2 N1 C6 116.96(13)
N1 C2 C3 123.92(15)
N1 C2 H2 118.0
C3 C2 H2 118.0
C2 C3 C4 118.63(14)
C2 C3 H3 120.7
C4 C3 H3 120.7
C3 C4 C5 118.16(15)
C3 C4 H4 120.9
C5 C4 H4 120.9
C6 C5 C4 119.29(15)
C6 C5 H5 120.4
C4 C5 H5 120.4
N1 C6 C5 123.03(14)
N1 C6 C7 119.05(13)
C5 C6 C7 117.92(14)
O8 C7 N9 122.96(14)
O8 C7 C6 118.25(13)
N9 C7 C6 118.79(14)
C7 N9 H9A 120.0
C7 N9 H9B 120.0
H9A N9 H9B 120.0
O11 C12 O20 122.49(14)
O11 C12 C13 124.58(14)
O20 C12 C13 112.93(13)
C12 C13 C14 113.03(13)
C12 C13 H13A 109.0
C14 C13 H13A 109.0
C12 C13 H13B 109.0
C14 C13 H13B 109.0
H13A C13 H13B 107.8
C13 C14 C15 112.87(13)
C13 C14 H14A 109.0
C15 C14 H14A 109.0
C13 C14 H14B 109.0
C15 C14 H14B 109.0
H14A C14 H14B 107.8
C16 C15 C14 110.62(13)
C16 C15 H15A 109.5
C14 C15 H15A 109.5
C16 C15 H15B 109.5
C14 C15 H15B 109.5
H15A C15 H15B 108.1
C17 C16 C15 115.57(13)
C17 C16 H16A 108.4
C15 C16 H16A 108.4
C17 C16 H16B 108.4
C15 C16 H16B 108.4
H16A C16 H16B 107.4
O18 C17 O19 123.69(14)
O18 C17 C16 124.75(14)
O19 C17 C16 111.53(13)
C17 O19 H19 109.5
C12 O20 H20 109.5

loop_
_geom_bond_atom_site_label_1
_geom_bond_atom_site_label_2
_geom_bond_distance
N1 C2 1.340(2)
N1 C6 1.343(2)
C2 C3 1.385(2)
C2 H2 0.9500
C3 C4 1.386(2)
C3 H3 0.9500
C4 C5 1.390(2)
C4 H4 0.9500
C5 C6 1.385(2)
C5 H5 0.9500
C6 C7 1.507(2)
C7 O8 1.245(2)
C7 N9 1.325(2)
N9 H9A 0.8800
N9 H9B 0.8800
O11 C12 1.212(2)
C12 O20 1.3312(19)
C12 C13 1.500(2)
C13 C14 1.519(2)
C13 H13A 0.9900
C13 H13B 0.9900
C14 C15 1.530(2)
C14 H14A 0.9900
C14 H14B 0.9900
C15 C16 1.523(2)
C15 H15A 0.9900
C15 H15B 0.9900
C16 C17 1.502(2)
C16 H16A 0.9900
C16 H16B 0.9900
C17 O18 1.215(2)
C17 O19 1.3196(19)
O19 H19 0.8400
O20 H20 0.8400

loop_
_geom_hbond_atom_site_label_D
_geom_hbond_atom_site_label_H
_geom_hbond_atom_site_label_A
_geom_hbond_distance_DH
_geom_hbond_distance_HA
_geom_hbond_distance_DA
_geom_hbond_angle_DHA
_geom_hbond_site_symmetry_A
N9 H9A O18 0.88 2.12 2.9724(18) 163.4 .
N9 H9B O11 0.88 2.10 2.8891(19) 148.6 2_645
O19 H19 O8 0.84 1.76 2.5912(15) 168.1 .
O20 H20 N1 0.84 1.93 2.7512(17) 164.9 2_655

loop_
_geom_torsion_atom_site_label_1
_geom_torsion_atom_site_label_2
_geom_torsion_atom_site_label_3
_geom_torsion_atom_site_label_4
_geom_torsion
C6 N1 C2 C3 0.3(2)
N1 C2 C3 C4 0.1(2)
C2 C3 C4 C5 -0.3(2)
C3 C4 C5 C6 0.3(2)
C2 N1 C6 C5 -0.4(2)
C2 N1 C6 C7 179.97(13)
C4 C5 C6 N1 0.1(2)
C4 C5 C6 C7 179.77(14)
N1 C6 C7 O8 175.54(14)
C5 C6 C7 O8 -4.2(2)
N1 C6 C7 N9 -4.3(2)
C5 C6 C7 N9 176.00(14)
O11 C12 C13 C14 8.7(2)
O20 C12 C13 C14 -171.53(13)
C12 C13 C14 C15 178.21(13)
C13 C14 C15 C16 -177.53(13)
C14 C15 C16 C17 -176.14(13)
C15 C16 C17 O18 3.8(2)
C15 C16 C17 O19 -177.89(13)
